data_2228856
loop_
_publ_author_name
'Cai, Jin'
'Zha, Xiaoming'

_publ_section_title
;
 19-Benzoyloxy-13,16-<i>seco</i>-<i>ent</i>-beyeran 13,16-lactone
;
_journal_coeditor_code RN2071
_journal_issue 1
_journal_name_full 'Acta Crystallographica Section E'
_journal_page_first o134
_journal_paper_doi 10.1107/S1600536810051561
_journal_volume 67
_journal_year 2011
_chemical_formula_iupac 'C27 H34 O5'
_chemical_formula_moiety 'C27 H34 O5'
_chemical_formula_sum 'C27 H34 O5'
_chemical_formula_weight 438.54
_chemical_name_systematic
;
19-Benzoyloxy-13,16-<i>seco</i>-<i>ent</i>-beyeran 13,16-lactone
;
_space_group_IT_number 19
_symmetry_cell_setting orthorhombic
_symmetry_space_group_name_Hall 'P 2ac 2ab'
_symmetry_space_group_name_H-M 'P 21 21 21'
_atom_sites_solution_hydrogens geom
_atom_sites_solution_primary direct
_atom_sites_solution_secondary difmap
_audit_creation_method SHELXL-97
_cell_angle_alpha 90.00
_cell_angle_beta 90.00
_cell_angle_gamma 90.00
_cell_formula_units_Z 4
_cell_length_a 7.7425(16)
_cell_length_b 11.871(2)
_cell_length_c 25.306(5)
_cell_measurement_reflns_used 2537
_cell_measurement_temperature 298(2)
_cell_measurement_theta_max 20.268
_cell_measurement_theta_min 2.353
_cell_volume 2325.9(8)
_computing_cell_refinement 'SAINT (Bruker, 1999)'
_computing_data_collection 'SMART (Bruker, 1999)'
_computing_data_reduction 'SAINT (Bruker, 1999)'
_computing_molecular_graphics 'SHELXTL (Sheldrick, 2008)'
_computing_publication_material 'SHELXTL (Sheldrick, 2008) and <i>PLATON</i> (Spek, 2009)'
_computing_structure_refinement 'SHELXL97 (Sheldrick, 2008)'
_computing_structure_solution 'SHELXS97 (Sheldrick, 2008)'
_diffrn_ambient_temperature 298(2)
_diffrn_measured_fraction_theta_full 1.000
_diffrn_measured_fraction_theta_max 1.000
_diffrn_measurement_device_type 'Bruker SMART CCD area-detector'
_diffrn_measurement_method 'phi and omega scans'
_diffrn_radiation_monochromator graphite
_diffrn_radiation_source 'fine-focus sealed tube'
_diffrn_radiation_type MoK\a
_diffrn_radiation_wavelength 0.71073
_diffrn_reflns_av_R_equivalents 0.0640
_diffrn_reflns_av_sigmaI/netI 0.0468
_diffrn_reflns_limit_h_max 9
_diffrn_reflns_limit_h_min -5
_diffrn_reflns_limit_k_max 14
_diffrn_reflns_limit_k_min -14
_diffrn_reflns_limit_l_max 30
_diffrn_reflns_limit_l_min -28
_diffrn_reflns_number 12234
_diffrn_reflns_theta_full 25.01
_diffrn_reflns_theta_max 25.01
_diffrn_reflns_theta_min 1.61
_exptl_absorpt_coefficient_mu 0.085
_exptl_absorpt_correction_T_max 0.9644
_exptl_absorpt_correction_T_min 0.9603
_exptl_absorpt_correction_type multi-scan
_exptl_absorpt_process_details '(SADABS; Sheldrick, 2003)'
_exptl_crystal_colour colourless
_exptl_crystal_density_diffrn 1.252
_exptl_crystal_density_method 'not measured'
_exptl_crystal_description prism
_exptl_crystal_F_000 944
_exptl_crystal_size_max 0.48
_exptl_crystal_size_mid 0.46
_exptl_crystal_size_min 0.43
_refine_diff_density_max 0.182
_refine_diff_density_min -0.191
_refine_ls_extinction_coef 0.023(3)
_refine_ls_extinction_expression Fc^*^=kFc[1+0.001xFc^2^\l^3^/sin(2\q)]^-1/4^
_refine_ls_extinction_method 'SHELXL97 (Sheldrick, 2008)'
_refine_ls_goodness_of_fit_ref 1.032
_refine_ls_hydrogen_treatment constr
_refine_ls_matrix_type full
_refine_ls_number_parameters 310
_refine_ls_number_reflns 2362
_refine_ls_number_restraints 0
_refine_ls_restrained_S_all 1.032
_refine_ls_R_factor_all 0.0955
_refine_ls_R_factor_gt 0.0511
_refine_ls_shift/su_max 0.001
_refine_ls_shift/su_mean 0.000
_refine_ls_structure_factor_coef Fsqd
_refine_ls_weighting_details 'calc w=1/[\s^2^(Fo^2^)+(0.0594P)^2^+1.2539P] where P=(Fo^2^+2Fc^2^)/3'
_refine_ls_weighting_scheme calc
_refine_ls_wR_factor_gt 0.1240
_refine_ls_wR_factor_ref 0.1542
_reflns_number_gt 1500
_reflns_number_total 2362
_reflns_threshold_expression I>2sigma(I)
_cod_data_source_file rn2071.cif
_cod_data_source_block I
_cod_original_cell_volume 2325.8(8)
_cod_database_code 2228856
_cod_database_fobs_code 2228856

loop_
_symmetry_equiv_pos_as_xyz
'x, y, z'
'-x+1/2, -y, z+1/2'
'-x, y+1/2, -z+1/2'
'x+1/2, -y+1/2, -z'

loop_
_atom_site_type_symbol
_atom_site_label
_atom_site_fract_x
_atom_site_fract_y
_atom_site_fract_z
_atom_site_U_iso_or_equiv
_atom_site_adp_type
_atom_site_calc_flag
_atom_site_refinement_flags
_atom_site_occupancy
_atom_site_disorder_assembly
_atom_site_disorder_group
O O1 0.918(17) 0.286(9) 0.376(4) 0.067(15) Uani d P 0.6(4) A 1
O O1' 0.87(2) 0.259(13) 0.388(6) 0.07(2) Uani d P 0.4(4) A 2
O O2 0.6430(6) 0.2441(3) 0.34276(13) 0.0755(11) Uani d . 1 A .
O O3 0.5237(5) 0.1873(3) 0.05672(13) 0.0754(11) Uani d . 1 . .
O O4 0.319(14) 0.287(9) 0.0949(8) 0.087(15) Uani d P 0.6(2) A 1
O O4' 0.388(18) 0.324(8) 0.0979(18) 0.083(18) Uani d P 0.4(2) A 2
O O5 0.8077(6) 0.4534(3) 0.37365(15) 0.0865(12) Uani d . 1 A .
C C1 0.7924(8) 0.2203(4) 0.34546(19) 0.0627(13) Uani d . 1 . .
C C2 0.8863(7) 0.1252(4) 0.31854(18) 0.0609(13) Uani d . 1 A .
C C3 1.0812(7) 0.1462(4) 0.3150(2) 0.0688(15) Uani d . 1 . .
H H3A 1.1236 0.1678 0.3496 0.083 Uiso calc R 1 A .
H H3B 1.1379 0.0763 0.3052 0.083 Uiso calc R 1 . .
C C4 1.1302(7) 0.2357(4) 0.2759(2) 0.0733(15) Uani d . 1 A .
H H4A 1.2551 0.2410 0.2740 0.088 Uiso calc R 1 . .
H H4B 1.0863 0.3078 0.2879 0.088 Uiso calc R 1 . .
C C5 1.0590(6) 0.2109(5) 0.22116(19) 0.0660(14) Uani d . 1 . .
H H5A 1.1146 0.1437 0.2075 0.079 Uiso calc R 1 A .
H H5B 1.0879 0.2729 0.1978 0.079 Uiso calc R 1 . .
C C6 0.8618(6) 0.1932(4) 0.22027(17) 0.0515(11) Uani d . 1 A .
C C7 0.8138(6) 0.1451(4) 0.16440(16) 0.0504(11) Uani d . 1 . .
H H7 0.8949 0.0828 0.1589 0.061 Uiso calc R 1 A .
C C8 0.6345(6) 0.0916(4) 0.15766(16) 0.0507(11) Uani d . 1 A .
C C9 0.5994(7) 0.0101(4) 0.20318(16) 0.0582(13) Uani d . 1 . .
H H9A 0.6739 -0.0551 0.1995 0.070 Uiso calc R 1 A .
H H9B 0.4808 -0.0157 0.2011 0.070 Uiso calc R 1 . .
C C10 0.6299(7) 0.0636(4) 0.25735(17) 0.0585(13) Uani d . 1 A .
H H10A 0.5532 0.1275 0.2619 0.070 Uiso calc R 1 . .
H H10B 0.6049 0.0092 0.2849 0.070 Uiso calc R 1 . .
C C11 0.8170(7) 0.1023(4) 0.26179(17) 0.0533(12) Uani d . 1 . .
H H11 0.8832 0.0365 0.2502 0.064 Uiso calc R 1 A .
C C12 0.8501(7) 0.2262(4) 0.11891(16) 0.0631(13) Uani d . 1 A .
H H12A 0.7699 0.2888 0.1206 0.076 Uiso calc R 1 . .
H H12B 0.9662 0.2560 0.1224 0.076 Uiso calc R 1 . .
C C13 0.8323(7) 0.1673(4) 0.06560(19) 0.0689(15) Uani d . 1 . .
H H13A 0.8412 0.2232 0.0378 0.083 Uiso calc R 1 A .
H H13B 0.9274 0.1149 0.0613 0.083 Uiso calc R 1 . .
C C14 0.6646(7) 0.1041(4) 0.05918(18) 0.0647(13) Uani d . 1 A .
C C15 0.6338(7) 0.0269(4) 0.10523(17) 0.0596(12) Uani d . 1 . .
H H15A 0.7231 -0.0304 0.1060 0.072 Uiso calc R 1 A .
H H15B 0.5234 -0.0105 0.1009 0.072 Uiso calc R 1 . .
C C16 0.4840(7) 0.1744(4) 0.15308(18) 0.0590(13) Uani d . 1 . .
H H16A 0.3798 0.1352 0.1638 0.071 Uiso calc R 1 A .
H H16B 0.5033 0.2343 0.1785 0.071 Uiso calc R 1 . .
C C17 0.4497(8) 0.2280(5) 0.1007(2) 0.0706(15) Uani d . 1 A .
C C18 0.8566(9) 0.0239(4) 0.35505(19) 0.0830(18) Uani d . 1 . .
H H18A 0.9122 -0.0413 0.3405 0.124 Uiso calc R 1 A .
H H18B 0.7349 0.0100 0.3582 0.124 Uiso calc R 1 . .
H H18C 0.9040 0.0397 0.3893 0.124 Uiso calc R 1 . .
C C19 0.6557(9) 0.0447(5) 0.00632(19) 0.0854(18) Uani d . 1 . .
H H19A 0.6759 0.0980 -0.0215 0.128 Uiso calc R 1 A .
H H19B 0.5434 0.0116 0.0020 0.128 Uiso calc R 1 . .
H H19C 0.7420 -0.0133 0.0050 0.128 Uiso calc R 1 . .
C C20 0.8505(8) 0.3784(5) 0.4017(2) 0.0704(14) Uani d . 1 . .
C C21 0.8676(7) 0.3817(4) 0.45931(19) 0.0642(13) Uani d . 1 A .
C C22 0.9247(8) 0.2913(5) 0.4883(2) 0.0811(17) Uani d . 1 . .
H H22 0.9533 0.2242 0.4714 0.097 Uiso calc R 1 A .
C C23 0.9396(9) 0.3002(6) 0.5427(3) 0.0920(19) Uani d . 1 A .
H H23 0.9784 0.2391 0.5624 0.110 Uiso calc R 1 . .
C C24 0.8976(8) 0.3980(6) 0.5672(2) 0.0895(19) Uani d . 1 . .
H H24 0.9076 0.4035 0.6037 0.107 Uiso calc R 1 A .
C C25 0.8411(9) 0.4880(6) 0.5388(2) 0.0886(18) Uani d . 1 A .
H H25 0.8135 0.5547 0.5561 0.106 Uiso calc R 1 . .
C C26 0.8243(7) 0.4813(5) 0.4848(2) 0.0743(15) Uani d . 1 . .
H H26 0.7844 0.5428 0.4656 0.089 Uiso calc R 1 A .
C C27 0.7749(7) 0.3072(3) 0.23161(18) 0.0611(13) Uani d . 1 . .
H H27A 0.8062 0.3602 0.2046 0.092 Uiso calc R 1 A .
H H27B 0.8125 0.3348 0.2654 0.092 Uiso calc R 1 . .
H H27C 0.6518 0.2978 0.2319 0.092 Uiso calc R 1 . .

loop_
_atom_site_aniso_label
_atom_site_aniso_U_11
_atom_site_aniso_U_22
_atom_site_aniso_U_33
_atom_site_aniso_U_12
_atom_site_aniso_U_13
_atom_site_aniso_U_23
O1 0.07(2) 0.064(16) 0.067(14) 0.010(18) -0.005(16) -0.014(14)
O1' 0.07(3) 0.06(2) 0.07(2) 0.01(3) 0.00(2) -0.01(2)
O2 0.075(3) 0.083(2) 0.069(2) 0.005(2) 0.016(2) -0.0057(19)
O3 0.084(3) 0.085(2) 0.058(2) 0.016(2) 0.005(2) 0.0064(19)
O4 0.08(2) 0.08(2) 0.097(6) 0.03(2) -0.006(8) 0.007(8)
O4' 0.08(3) 0.08(2) 0.091(9) 0.03(2) 0.004(12) 0.011(10)
O5 0.098(3) 0.083(3) 0.078(2) 0.014(3) -0.003(2) 0.007(2)
C1 0.071(4) 0.059(3) 0.057(3) 0.007(3) -0.001(3) -0.002(3)
C2 0.071(3) 0.053(3) 0.059(3) 0.007(3) -0.001(3) -0.003(2)
C3 0.069(4) 0.065(3) 0.072(3) 0.014(3) -0.011(3) -0.013(3)
C4 0.063(3) 0.074(3) 0.084(4) -0.001(3) -0.001(3) -0.017(3)
C5 0.059(3) 0.066(3) 0.073(3) -0.008(3) 0.009(3) -0.003(3)
C6 0.052(3) 0.047(3) 0.055(3) 0.000(2) 0.008(2) -0.002(2)
C7 0.054(3) 0.048(2) 0.049(2) 0.002(2) 0.010(2) -0.002(2)
C8 0.053(3) 0.047(2) 0.051(3) 0.001(2) 0.009(2) 0.002(2)
C9 0.063(3) 0.051(3) 0.061(3) -0.011(2) 0.006(2) 0.005(2)
C10 0.065(3) 0.055(3) 0.056(3) -0.006(3) 0.008(3) 0.012(2)
C11 0.059(3) 0.046(2) 0.055(3) 0.003(2) 0.003(2) 0.000(2)
C12 0.070(3) 0.063(3) 0.056(3) -0.008(3) 0.014(3) 0.001(2)
C13 0.075(4) 0.078(3) 0.054(3) -0.002(3) 0.016(3) -0.001(3)
C14 0.067(3) 0.073(3) 0.054(3) 0.005(3) 0.011(3) -0.003(3)
C15 0.061(3) 0.059(3) 0.059(3) 0.005(3) 0.007(3) -0.009(2)
C16 0.060(3) 0.064(3) 0.053(3) 0.007(3) 0.009(2) 0.001(2)
C17 0.076(4) 0.073(4) 0.063(3) 0.017(3) 0.007(3) 0.004(3)
C18 0.116(5) 0.065(3) 0.068(3) 0.011(4) -0.011(4) 0.011(3)
C19 0.088(4) 0.107(4) 0.061(3) 0.001(4) 0.008(3) -0.019(3)
C20 0.071(4) 0.071(4) 0.069(3) 0.011(3) -0.004(3) -0.015(3)
C21 0.061(3) 0.067(3) 0.065(3) 0.003(3) -0.002(3) -0.014(3)
C22 0.085(4) 0.080(4) 0.079(4) 0.005(4) -0.011(3) -0.012(3)
C23 0.091(5) 0.098(5) 0.087(4) -0.002(4) -0.010(4) 0.004(4)
C24 0.077(4) 0.116(5) 0.076(4) -0.001(4) 0.000(4) -0.014(4)
C25 0.082(4) 0.096(4) 0.088(4) 0.004(4) 0.003(4) -0.031(4)
C26 0.069(4) 0.077(3) 0.076(4) 0.005(3) -0.001(3) -0.018(3)
C27 0.077(3) 0.045(3) 0.062(3) 0.003(3) 0.007(3) 0.002(2)

loop_
_atom_type_symbol
_atom_type_description
_atom_type_scat_dispersion_real
_atom_type_scat_dispersion_imag
_atom_type_scat_source
C C 0.0033 0.0000 'International Tables Vol C Tables 4.2.6.8 and 6.1.1.4'
H H 0.0000 0.0000 'International Tables Vol C Tables 4.2.6.8 and 6.1.1.4'
O O 0.0106 0.0000 'International Tables Vol C Tables 4.2.6.8 and 6.1.1.4'

loop_
_geom_angle_atom_site_label_1
_geom_angle_atom_site_label_2
_geom_angle_atom_site_label_3
_geom_angle_site_symmetry_1
_geom_angle_site_symmetry_3
_geom_angle
_geom_angle_publ_flag
C20 O1 C1 . . 115(6) ?
C1 O1' C20 . . 119(6) ?
C17 O3 C14 . . 121.5(4) ?
O2 C1 O1' . . 113(6) ?
O2 C1 O1 . . 123(2) ?
O1' C1 O1 . . 23(6) ?
O2 C1 C2 . . 128.4(5) ?
O1' C1 C2 . . 115(3) ?
O1 C1 C2 . . 108(2) ?
C1 C2 C3 . . 112.4(4) ?
C1 C2 C18 . . 104.0(4) ?
C3 C2 C18 . . 108.1(5) ?
C1 C2 C11 . . 112.4(4) ?
C3 C2 C11 . . 108.3(4) ?
C18 C2 C11 . . 111.5(4) ?
C4 C3 C2 . . 113.8(5) ?
C4 C3 H3A . . 108.8 ?
C2 C3 H3A . . 108.8 ?
C4 C3 H3B . . 108.8 ?
C2 C3 H3B . . 108.8 ?
H3A C3 H3B . . 107.7 ?
C3 C4 C5 . . 111.8(4) ?
C3 C4 H4A . . 109.3 ?
C5 C4 H4A . . 109.3 ?
C3 C4 H4B . . 109.3 ?
C5 C4 H4B . . 109.3 ?
H4A C4 H4B . . 107.9 ?
C4 C5 C6 . . 113.5(4) ?
C4 C5 H5A . . 108.9 ?
C6 C5 H5A . . 108.9 ?
C4 C5 H5B . . 108.9 ?
C6 C5 H5B . . 108.9 ?
H5A C5 H5B . . 107.7 ?
C27 C6 C5 . . 108.1(4) ?
C27 C6 C11 . . 112.9(4) ?
C5 C6 C11 . . 107.9(4) ?
C27 C6 C7 . . 112.6(4) ?
C5 C6 C7 . . 107.3(4) ?
C11 C6 C7 . . 107.8(3) ?
C12 C7 C8 . . 110.1(4) ?
C12 C7 C6 . . 114.0(4) ?
C8 C7 C6 . . 117.7(4) ?
C12 C7 H7 . . 104.5 ?
C8 C7 H7 . . 104.5 ?
C6 C7 H7 . . 104.5 ?
C9 C8 C16 . . 109.2(4) ?
C9 C8 C15 . . 109.6(3) ?
C16 C8 C15 . . 104.7(4) ?
C9 C8 C7 . . 109.8(4) ?
C16 C8 C7 . . 115.5(4) ?
C15 C8 C7 . . 107.8(4) ?
C8 C9 C10 . . 112.7(4) ?
C8 C9 H9A . . 109.1 ?
C10 C9 H9A . . 109.1 ?
C8 C9 H9B . . 109.1 ?
C10 C9 H9B . . 109.1 ?
H9A C9 H9B . . 107.8 ?
C11 C10 C9 . . 109.7(4) ?
C11 C10 H10A . . 109.7 ?
C9 C10 H10A . . 109.7 ?
C11 C10 H10B . . 109.7 ?
C9 C10 H10B . . 109.7 ?
H10A C10 H10B . . 108.2 ?
C10 C11 C6 . . 112.0(4) ?
C10 C11 C2 . . 116.6(4) ?
C6 C11 C2 . . 115.3(4) ?
C10 C11 H11 . . 103.6 ?
C6 C11 H11 . . 103.6 ?
C2 C11 H11 . . 103.6 ?
C13 C12 C7 . . 111.2(4) ?
C13 C12 H12A . . 109.4 ?
C7 C12 H12A . . 109.4 ?
C13 C12 H12B . . 109.4 ?
C7 C12 H12B . . 109.4 ?
H12A C12 H12B . . 108.0 ?
C14 C13 C12 . . 113.6(4) ?
C14 C13 H13A . . 108.8 ?
C12 C13 H13A . . 108.8 ?
C14 C13 H13B . . 108.8 ?
C12 C13 H13B . . 108.8 ?
H13A C13 H13B . . 107.7 ?
O3 C14 C15 . . 109.0(4) ?
O3 C14 C13 . . 108.0(4) ?
C15 C14 C13 . . 110.9(4) ?
O3 C14 C19 . . 104.0(4) ?
C15 C14 C19 . . 113.2(4) ?
C13 C14 C19 . . 111.5(5) ?
C14 C15 C8 . . 111.5(4) ?
C14 C15 H15A . . 109.3 ?
C8 C15 H15A . . 109.3 ?
C14 C15 H15B . . 109.3 ?
C8 C15 H15B . . 109.3 ?
H15A C15 H15B . . 108.0 ?
C17 C16 C8 . . 118.5(4) ?
C17 C16 H16A . . 107.7 ?
C8 C16 H16A . . 107.7 ?
C17 C16 H16B . . 107.7 ?
C8 C16 H16B . . 107.7 ?
H16A C16 H16B . . 107.1 ?
O4 C17 O4' . . 32.7(15) ?
O4 C17 O3 . . 117.0(11) ?
O4' C17 O3 . . 116.7(14) ?
O4 C17 C16 . . 119(2) ?
O4' C17 C16 . . 121(2) ?
O3 C17 C16 . . 120.4(5) ?
C2 C18 H18A . . 109.5 ?
C2 C18 H18B . . 109.5 ?
H18A C18 H18B . . 109.5 ?
C2 C18 H18C . . 109.5 ?
H18A C18 H18C . . 109.5 ?
H18B C18 H18C . . 109.5 ?
C14 C19 H19A . . 109.5 ?
C14 C19 H19B . . 109.5 ?
H19A C19 H19B . . 109.5 ?
C14 C19 H19C . . 109.5 ?
H19A C19 H19C . . 109.5 ?
H19B C19 H19C . . 109.5 ?
O5 C20 O1 . . 115(5) ?
O5 C20 C21 . . 127.0(5) ?
O1 C20 C21 . . 117(4) ?
O5 C20 O1' . . 128(4) ?
O1 C20 O1' . . 24(2) ?
C21 C20 O1' . . 105(6) ?
C22 C21 C26 . . 119.7(5) ?
C22 C21 C20 . . 122.7(5) ?
C26 C21 C20 . . 117.6(5) ?
C21 C22 C23 . . 119.8(6) ?
C21 C22 H22 . . 120.1 ?
C23 C22 H22 . . 120.1 ?
C24 C23 C22 . . 120.0(6) ?
C24 C23 H23 . . 120.0 ?
C22 C23 H23 . . 120.0 ?
C23 C24 C25 . . 120.6(6) ?
C23 C24 H24 . . 119.7 ?
C25 C24 H24 . . 119.7 ?
C24 C25 C26 . . 120.6(6) ?
C24 C25 H25 . . 119.7 ?
C26 C25 H25 . . 119.7 ?
C25 C26 C21 . . 119.2(6) ?
C25 C26 H26 . . 120.4 ?
C21 C26 H26 . . 120.4 ?
C6 C27 H27A . . 109.5 ?
C6 C27 H27B . . 109.5 ?
H27A C27 H27B . . 109.5 ?
C6 C27 H27C . . 109.5 ?
H27A C27 H27C . . 109.5 ?
H27B C27 H27C . . 109.5 ?

loop_
_geom_bond_atom_site_label_1
_geom_bond_atom_site_label_2
_geom_bond_site_symmetry_2
_geom_bond_distance
_geom_bond_publ_flag
O1 C20 . 1.38(2) ?
O1 C1 . 1.47(9) ?
O1' C1 . 1.31(4) ?
O1' C20 . 1.47(10) ?
O2 C1 . 1.193(6) ?
O3 C17 . 1.341(6) ?
O3 C14 . 1.473(6) ?
O4 C17 . 1.24(3) ?
O4' C17 . 1.24(4) ?
O5 C20 . 1.185(6) ?
C1 C2 . 1.505(7) ?
C2 C3 . 1.532(8) ?
C2 C18 . 1.534(6) ?
C2 C11 . 1.557(6) ?
C3 C4 . 1.501(7) ?
C3 H3A . 0.9700 ?
C3 H3B . 0.9700 ?
C4 C5 . 1.519(7) ?
C4 H4A . 0.9700 ?
C4 H4B . 0.9700 ?
C5 C6 . 1.541(6) ?
C5 H5A . 0.9700 ?
C5 H5B . 0.9700 ?
C6 C27 . 1.538(6) ?
C6 C11 . 1.546(6) ?
C6 C7 . 1.569(6) ?
C7 C12 . 1.526(6) ?
C7 C8 . 1.537(7) ?
C7 H7 . 0.9800 ?
C8 C9 . 1.528(6) ?
C8 C16 . 1.529(6) ?
C8 C15 . 1.533(6) ?
C9 C10 . 1.529(6) ?
C9 H9A . 0.9700 ?
C9 H9B . 0.9700 ?
C10 C11 . 1.524(7) ?
C10 H10A . 0.9700 ?
C10 H10B . 0.9700 ?
C11 H11 . 0.9800 ?
C12 C13 . 1.526(6) ?
C12 H12A . 0.9700 ?
C12 H12B . 0.9700 ?
C13 C14 . 1.509(7) ?
C13 H13A . 0.9700 ?
C13 H13B . 0.9700 ?
C14 C15 . 1.501(6) ?
C14 C19 . 1.514(6) ?
C15 H15A . 0.9700 ?
C15 H15B . 0.9700 ?
C16 C17 . 1.495(7) ?
C16 H16A . 0.9700 ?
C16 H16B . 0.9700 ?
C18 H18A . 0.9600 ?
C18 H18B . 0.9600 ?
C18 H18C . 0.9600 ?
C19 H19A . 0.9600 ?
C19 H19B . 0.9600 ?
C19 H19C . 0.9600 ?
C20 C21 . 1.465(7) ?
C21 C22 . 1.373(7) ?
C21 C26 . 1.389(7) ?
C22 C23 . 1.386(8) ?
C22 H22 . 0.9300 ?
C23 C24 . 1.355(9) ?
C23 H23 . 0.9300 ?
C24 C25 . 1.359(8) ?
C24 H24 . 0.9300 ?
C25 C26 . 1.375(7) ?
C25 H25 . 0.9300 ?
C26 H26 . 0.9300 ?
C27 H27A . 0.9600 ?
C27 H27B . 0.9600 ?
C27 H27C . 0.9600 ?

loop_
_geom_torsion_atom_site_label_1
_geom_torsion_atom_site_label_2
_geom_torsion_atom_site_label_3
_geom_torsion_atom_site_label_4
_geom_torsion_site_symmetry_1
_geom_torsion_site_symmetry_2
_geom_torsion_site_symmetry_3
_geom_torsion_site_symmetry_4
_geom_torsion
_geom_torsion_publ_flag
C20 O1' C1 O2 . . . . -5E1(2) ?
C20 O1' C1 O1 . . . . 68(18) ?
C20 O1' C1 C2 . . . . 148(12) ?
C20 O1 C1 O2 . . . . 0(15) ?
C20 O1 C1 O1' . . . . -73(11) ?
C20 O1 C1 C2 . . . . 178(8) ?
O2 C1 C2 C3 . . . . 159.0(5) ?
O1' C1 C2 C3 . . . . -44(13) ?
O1 C1 C2 C3 . . . . -19(7) ?
O2 C1 C2 C18 . . . . -84.3(7) ?
O1' C1 C2 C18 . . . . 73(13) ?
O1 C1 C2 C18 . . . . 97(7) ?
O2 C1 C2 C11 . . . . 36.5(7) ?
O1' C1 C2 C11 . . . . -166(13) ?
O1 C1 C2 C11 . . . . -142(7) ?
C1 C2 C3 C4 . . . . -71.8(6) ?
C18 C2 C3 C4 . . . . 174.0(4) ?
C11 C2 C3 C4 . . . . 53.0(5) ?
C2 C3 C4 C5 . . . . -55.2(6) ?
C3 C4 C5 C6 . . . . 55.2(6) ?
C4 C5 C6 C27 . . . . 69.4(5) ?
C4 C5 C6 C11 . . . . -53.0(5) ?
C4 C5 C6 C7 . . . . -168.9(4) ?
C27 C6 C7 C12 . . . . 54.5(5) ?
C5 C6 C7 C12 . . . . -64.3(5) ?
C11 C6 C7 C12 . . . . 179.7(4) ?
C27 C6 C7 C8 . . . . -76.6(5) ?
C5 C6 C7 C8 . . . . 164.5(4) ?
C11 C6 C7 C8 . . . . 48.5(5) ?
C12 C7 C8 C9 . . . . 179.7(4) ?
C6 C7 C8 C9 . . . . -47.4(5) ?
C12 C7 C8 C16 . . . . -56.3(5) ?
C6 C7 C8 C16 . . . . 76.6(5) ?
C12 C7 C8 C15 . . . . 60.4(4) ?
C6 C7 C8 C15 . . . . -166.7(4) ?
C16 C8 C9 C10 . . . . -76.2(5) ?
C15 C8 C9 C10 . . . . 169.7(4) ?
C7 C8 C9 C10 . . . . 51.4(5) ?
C8 C9 C10 C11 . . . . -60.0(5) ?
C9 C10 C11 C6 . . . . 61.9(5) ?
C9 C10 C11 C2 . . . . -162.2(4) ?
C27 C6 C11 C10 . . . . 70.7(5) ?
C5 C6 C11 C10 . . . . -169.9(4) ?
C7 C6 C11 C10 . . . . -54.3(5) ?
C27 C6 C11 C2 . . . . -65.8(6) ?
C5 C6 C11 C2 . . . . 53.6(5) ?
C7 C6 C11 C2 . . . . 169.2(4) ?
C1 C2 C11 C10 . . . . -63.3(6) ?
C3 C2 C11 C10 . . . . 171.9(4) ?
C18 C2 C11 C10 . . . . 53.1(6) ?
C1 C2 C11 C6 . . . . 71.1(6) ?
C3 C2 C11 C6 . . . . -53.7(6) ?
C18 C2 C11 C6 . . . . -172.5(4) ?
C8 C7 C12 C13 . . . . -55.7(5) ?
C6 C7 C12 C13 . . . . 169.6(4) ?
C7 C12 C13 C14 . . . . 51.1(6) ?
C17 O3 C14 C15 . . . . 34.9(6) ?
C17 O3 C14 C13 . . . . -85.6(6) ?
C17 O3 C14 C19 . . . . 155.9(5) ?
C12 C13 C14 O3 . . . . 68.0(5) ?
C12 C13 C14 C15 . . . . -51.3(6) ?
C12 C13 C14 C19 . . . . -178.4(4) ?
O3 C14 C15 C8 . . . . -61.8(5) ?
C13 C14 C15 C8 . . . . 56.8(5) ?
C19 C14 C15 C8 . . . . -177.0(5) ?
C9 C8 C15 C14 . . . . 178.9(4) ?
C16 C8 C15 C14 . . . . 61.9(5) ?
C7 C8 C15 C14 . . . . -61.6(5) ?
C9 C8 C16 C17 . . . . -154.6(4) ?
C15 C8 C16 C17 . . . . -37.3(6) ?
C7 C8 C16 C17 . . . . 81.1(5) ?
C14 O3 C17 O4 . . . . -171(7) ?
C14 O3 C17 O4' . . . . 152(9) ?
C14 O3 C17 C16 . . . . -11.8(8) ?
C8 C16 C17 O4 . . . . 173(7) ?
C8 C16 C17 O4' . . . . -149(9) ?
C8 C16 C17 O3 . . . . 13.9(8) ?
C1 O1 C20 O5 . . . . -70(13) ?
C1 O1 C20 C21 . . . . 121(7) ?
C1 O1 C20 O1' . . . . 58(11) ?
C1 O1' C20 O5 . . . . -2E1(3) ?
C1 O1' C20 O1 . . . . -83(19) ?
C1 O1' C20 C21 . . . . 152(17) ?
O5 C20 C21 C22 . . . . -177.4(6) ?
O1 C20 C21 C22 . . . . -9(8) ?
O1' C20 C21 C22 . . . . 12(9) ?
O5 C20 C21 C26 . . . . 2.3(10) ?
O1 C20 C21 C26 . . . . 170(8) ?
O1' C20 C21 C26 . . . . -168(9) ?
C26 C21 C22 C23 . . . . -0.4(9) ?
C20 C21 C22 C23 . . . . 179.4(6) ?
C21 C22 C23 C24 . . . . 0.1(10) ?
C22 C23 C24 C25 . . . . -0.1(10) ?
C23 C24 C25 C26 . . . . 0.4(10) ?
C24 C25 C26 C21 . . . . -0.7(10) ?
C22 C21 C26 C25 . . . . 0.6(9) ?
C20 C21 C26 C25 . . . . -179.1(6) ?
